data_7036956
loop_
_publ_author_name
'Chang, Hao-Ching'
'Hsu, Yu-Chen'
'Chen, Chia-Hui'
'Kuo, Ting-Shen'
'Lee, Way-Zen'

_publ_section_title
;
 Thioiminium and thiaphospholanium derived from acetonitrile via
 nickel(ii)-(2-mercaptophenyl)phosphine complexation.
;
_journal_issue 48
_journal_name_full 'Dalton transactions (Cambridge, England : 2003)'
_journal_page_first 20808
_journal_page_last 20811
_journal_paper_doi 10.1039/c5dt03316k
_journal_volume 44
_journal_year 2015
_chemical_formula_moiety 'C20 H20 Cl2 N O8 P S'
_chemical_formula_sum 'C20 H20 Cl2 N O8 P S'
_chemical_formula_weight 536.30
_chemical_name_systematic
;
 ?
;
_space_group_IT_number 14
_symmetry_cell_setting monoclinic
_symmetry_space_group_name_Hall '-P 2yn'
_symmetry_space_group_name_H-M 'P 1 21/n 1'
_atom_sites_solution_hydrogens geom
_atom_sites_solution_primary direct
_atom_sites_solution_secondary difmap
_audit_creation_method SHELXL-97
_audit_update_record
;
2015-08-26 deposited with the CCDC.
2015-10-28 downloaded from the CCDC.
;
_cell_angle_alpha 90.00
_cell_angle_beta 102.248(2)
_cell_angle_gamma 90.00
_cell_formula_units_Z 4
_cell_length_a 12.0439(7)
_cell_length_b 11.1901(7)
_cell_length_c 17.4924(15)
_cell_measurement_reflns_used 25740
_cell_measurement_temperature 200(2)
_cell_measurement_theta_max 25.35
_cell_measurement_theta_min 2.037
_cell_volume 2303.8(3)
_computing_cell_refinement 'HKL Scalepack (Otwinowski & Minor 1997)'
_computing_data_collection 'Collect (Nonius BV, 1997-2000)'
_computing_data_reduction 'HKL Denzo and Scalepack (Otwinowski & Minor 19'
_computing_molecular_graphics 'Ortep-3 for Windows (Farrugia, 1997)'
_computing_publication_material 'WinGX publication routines (Farrugia, 1999)'
_computing_structure_refinement 'SHELXL-97 (Sheldrick, 1997)'
_computing_structure_solution 'SHELXS-86 (Sheldrick, 1986)'
_diffrn_ambient_temperature 200(2)
_diffrn_detector_area_resol_mean 9
_diffrn_measured_fraction_theta_full 0.985
_diffrn_measured_fraction_theta_max 0.985
_diffrn_measurement_device_type KappaCCD
_diffrn_measurement_method 'CCD rotation images, thick slices'
_diffrn_radiation_monochromator graphite
_diffrn_radiation_source 'fine-focus sealed tube'
_diffrn_radiation_type MoK\a
_diffrn_radiation_wavelength 0.71073
_diffrn_reflns_av_R_equivalents 0.0784
_diffrn_reflns_av_sigmaI/netI 0.0867
_diffrn_reflns_limit_h_max 14
_diffrn_reflns_limit_h_min -11
_diffrn_reflns_limit_k_max 13
_diffrn_reflns_limit_k_min -13
_diffrn_reflns_limit_l_max 20
_diffrn_reflns_limit_l_min -21
_diffrn_reflns_number 12792
_diffrn_reflns_theta_full 25.36
_diffrn_reflns_theta_max 25.36
_diffrn_reflns_theta_min 2.18
_exptl_absorpt_coefficient_mu 0.490
_exptl_absorpt_correction_T_max 0.9781
_exptl_absorpt_correction_T_min 0.8667
_exptl_absorpt_correction_type multi-scan
_exptl_absorpt_process_details
;
 ?
;
_exptl_crystal_colour colorless
_exptl_crystal_density_diffrn 1.546
_exptl_crystal_density_method 'not measured'
_exptl_crystal_description prism
_exptl_crystal_F_000 1104
_exptl_crystal_size_max 0.25
_exptl_crystal_size_mid 0.2
_exptl_crystal_size_min 0.07
_refine_diff_density_max 0.937
_refine_diff_density_min -0.419
_refine_diff_density_rms 0.110
_refine_ls_extinction_method none
_refine_ls_goodness_of_fit_ref 1.038
_refine_ls_hydrogen_treatment fixed
_refine_ls_matrix_type full
_refine_ls_number_parameters 303
_refine_ls_number_reflns 4161
_refine_ls_number_restraints 0
_refine_ls_restrained_S_all 1.038
_refine_ls_R_factor_all 0.1138
_refine_ls_R_factor_gt 0.0655
_refine_ls_shift/su_max 0.000
_refine_ls_shift/su_mean 0.000
_refine_ls_structure_factor_coef Fsqd
_refine_ls_weighting_details 'calc w=1/[\s^2^(Fo^2^)+(0.0911P)^2^+0.9863P] where P=(Fo^2^+2Fc^2^)/3'
_refine_ls_weighting_scheme calc
_refine_ls_wR_factor_gt 0.1540
_refine_ls_wR_factor_ref 0.1795
_reflns_number_gt 2636
_reflns_number_total 4161
_reflns_threshold_expression >2sigma(I)
_cod_data_source_file c5dt03316k2.cif
_cod_data_source_block 5741
_cod_depositor_comments 'Adding full bibliography for 7036952--7036956.cif.'
_cod_original_sg_symbol_H-M 'P 21/n'
_cod_database_code 7036956

loop_
_symmetry_equiv_pos_as_xyz
'x, y, z'
'-x+1/2, y+1/2, -z+1/2'
'-x, -y, -z'
'x-1/2, -y-1/2, z-1/2'

loop_
_atom_site_label
_atom_site_type_symbol
_atom_site_fract_x
_atom_site_fract_y
_atom_site_fract_z
_atom_site_U_iso_or_equiv
_atom_site_adp_type
_atom_site_occupancy
_atom_site_symmetry_multiplicity
_atom_site_calc_flag
_atom_site_refinement_flags
_atom_site_disorder_assembly
_atom_site_disorder_group
Cl1 Cl 0.21814(11) 0.21494(12) 0.40190(8) 0.0506(4) Uani 1 1 d . . .
Cl2 Cl 0.62235(10) 0.12286(10) 0.13657(7) 0.0372(3) Uani 1 1 d . . .
S1 S 0.87984(11) 0.07932(10) 0.43181(8) 0.0453(4) Uani 1 1 d . . .
P1 P 0.71630(10) 0.26901(10) 0.43584(7) 0.0290(3) Uani 1 1 d . . .
O1 O 0.3143(5) 0.2814(8) 0.4359(13) 0.100(5) Uani 0.88(4) 1 d P A 1
O1A O 0.311(3) 0.301(3) 0.389(4) 0.037(15) Uiso 0.12(4) 1 d P A 2
O2 O 0.2504(4) 0.1025(3) 0.3776(3) 0.0776(13) Uani 1 1 d . A .
O3 O 0.1458(4) 0.2727(3) 0.3376(3) 0.0753(13) Uani 1 1 d . A .
O4 O 0.1521(4) 0.1936(5) 0.4606(3) 0.0982(17) Uani 1 1 d . A .
O5 O 0.5557(3) 0.2306(3) 0.11912(19) 0.0447(9) Uani 1 1 d . . .
O6 O 0.5942(3) 0.0457(3) 0.06805(19) 0.0496(9) Uani 1 1 d . . .
O7 O 0.7395(3) 0.1507(3) 0.1496(2) 0.0561(10) Uani 1 1 d . . .
O8 O 0.5990(4) 0.0641(3) 0.2028(2) 0.0684(12) Uani 1 1 d . . .
N1 N 0.9501(3) 0.3051(3) 0.4562(2) 0.0340(9) Uani 1 1 d . . .
H1A H 0.9413 0.3890 0.4453 0.041 Uiso 1 1 d R . .
H1B H 1.0209 0.2782 0.4453 0.041 Uiso 1 1 d R . .
H1C H 0.9498 0.2908 0.5102 0.041 Uiso 1 1 d R . .
C1 C 0.7472(4) 0.2935(4) 0.5387(3) 0.0305(10) Uani 1 1 d . . .
C2 C 0.7390(4) 0.1984(4) 0.5886(3) 0.0379(12) Uani 1 1 d . . .
H2 H 0.7125 0.1223 0.5668 0.045 Uiso 1 1 d R . .
C3 C 0.7683(4) 0.2143(5) 0.6683(3) 0.0444(13) Uani 1 1 d . . .
H3 H 0.7636 0.1483 0.7025 0.053 Uiso 1 1 d R . .
C4 C 0.8055(4) 0.3233(5) 0.6989(3) 0.0444(13) Uani 1 1 d . . .
H4 H 0.8240 0.3339 0.7547 0.053 Uiso 1 1 d R . .
C5 C 0.8159(4) 0.4187(4) 0.6508(3) 0.0441(13) Uani 1 1 d . . .
H5 H 0.8434 0.4943 0.6731 0.053 Uiso 1 1 d R . .
C6 C 0.7867(4) 0.4047(4) 0.5706(3) 0.0365(11) Uani 1 1 d . . .
H6 H 0.7923 0.4704 0.5364 0.044 Uiso 1 1 d R . .
C7 C 0.6290(4) 0.3836(4) 0.3826(3) 0.0335(11) Uani 1 1 d . . .
C8 C 0.5862(4) 0.4773(4) 0.4201(3) 0.0395(12) Uani 1 1 d . . .
H8 H 0.6093 0.4850 0.4759 0.047 Uiso 1 1 d R . .
C9 C 0.5117(4) 0.5571(5) 0.3772(3) 0.0481(14) Uani 1 1 d . . .
H9 H 0.4824 0.6213 0.4035 0.058 Uiso 1 1 d R . .
C10 C 0.4780(4) 0.5456(5) 0.2979(3) 0.0497(14) Uani 1 1 d . . .
H10 H 0.4275 0.6029 0.2678 0.060 Uiso 1 1 d R . .
C11 C 0.5182(4) 0.4529(5) 0.2598(3) 0.0470(13) Uani 1 1 d . . .
H11 H 0.4932 0.4459 0.2040 0.056 Uiso 1 1 d R . .
C12 C 0.5922(4) 0.3706(4) 0.3019(3) 0.0428(12) Uani 1 1 d . . .
H12 H 0.6190 0.3041 0.2763 0.051 Uiso 1 1 d R . .
C13 C 0.6547(4) 0.1267(4) 0.4103(3) 0.0322(11) Uani 1 1 d . . .
C14 C 0.5394(4) 0.1024(4) 0.3929(3) 0.0418(12) Uani 1 1 d . . .
H14 H 0.4869 0.1657 0.3964 0.050 Uiso 1 1 d R . .
C15 C 0.5049(5) -0.0124(5) 0.3724(3) 0.0510(14) Uani 1 1 d . . .
H15 H 0.4255 -0.0318 0.3586 0.061 Uiso 1 1 d R . .
C16 C 0.5850(5) -0.1009(5) 0.3701(3) 0.0564(16) Uani 1 1 d . . .
H16 H 0.5602 -0.1815 0.3576 0.068 Uiso 1 1 d R . .
C17 C 0.6996(5) -0.0765(4) 0.3866(3) 0.0492(14) Uani 1 1 d . . .
H17 H 0.7533 -0.1387 0.3835 0.059 Uiso 1 1 d R . .
C18 C 0.7346(4) 0.0394(4) 0.4068(3) 0.0389(12) Uani 1 1 d . . .
C19 C 0.8541(4) 0.2384(4) 0.4063(3) 0.0307(10) Uani 1 1 d . . .
C20 C 0.8505(4) 0.2604(4) 0.3205(3) 0.0410(12) Uani 1 1 d . . .
H20A H 0.8370 0.3436 0.3087 0.049 Uiso 1 1 d R . .
H20B H 0.7906 0.2137 0.2895 0.049 Uiso 1 1 d R . .
H20C H 0.9219 0.2374 0.3086 0.049 Uiso 1 1 d R . .

loop_
_atom_site_aniso_label
_atom_site_aniso_U_11
_atom_site_aniso_U_22
_atom_site_aniso_U_33
_atom_site_aniso_U_23
_atom_site_aniso_U_13
_atom_site_aniso_U_12
Cl1 0.0414(8) 0.0557(9) 0.0558(9) -0.0083(7) 0.0127(7) 0.0075(6)
Cl2 0.0432(8) 0.0338(7) 0.0314(7) -0.0027(5) 0.0008(5) 0.0004(5)
S1 0.0404(8) 0.0298(7) 0.0611(9) -0.0037(6) 0.0004(6) 0.0102(5)
P1 0.0260(6) 0.0305(6) 0.0296(7) -0.0009(5) 0.0039(5) 0.0021(5)
O1 0.059(4) 0.091(4) 0.134(14) -0.020(6) -0.019(4) -0.013(3)
O2 0.097(4) 0.052(3) 0.094(3) -0.005(2) 0.045(3) 0.019(2)
O3 0.081(3) 0.062(3) 0.082(3) 0.011(2) 0.015(3) 0.005(2)
O4 0.075(3) 0.162(5) 0.067(3) 0.018(3) 0.035(3) 0.052(3)
O5 0.051(2) 0.0414(19) 0.040(2) -0.0048(15) 0.0055(17) 0.0124(16)
O6 0.066(2) 0.0339(18) 0.038(2) -0.0089(15) -0.0117(17) 0.0011(16)
O7 0.039(2) 0.052(2) 0.068(3) -0.0065(19) -0.0080(19) -0.0017(17)
O8 0.092(3) 0.067(3) 0.051(3) 0.021(2) 0.024(2) 0.010(2)
N1 0.024(2) 0.037(2) 0.039(2) -0.0023(17) 0.0018(18) 0.0040(16)
C1 0.027(2) 0.034(3) 0.031(3) 0.000(2) 0.006(2) 0.0050(19)
C2 0.039(3) 0.032(3) 0.043(3) -0.003(2) 0.008(2) -0.003(2)
C3 0.043(3) 0.051(3) 0.040(3) 0.010(2) 0.010(3) -0.001(2)
C4 0.041(3) 0.062(4) 0.032(3) -0.002(2) 0.012(2) -0.002(3)
C5 0.047(3) 0.046(3) 0.041(3) -0.014(2) 0.015(3) -0.009(2)
C6 0.038(3) 0.037(3) 0.036(3) 0.000(2) 0.012(2) -0.001(2)
C7 0.029(3) 0.030(2) 0.040(3) 0.002(2) 0.003(2) -0.0017(19)
C8 0.042(3) 0.039(3) 0.040(3) 0.006(2) 0.015(2) 0.011(2)
C9 0.042(3) 0.046(3) 0.061(4) 0.014(3) 0.021(3) 0.019(2)
C10 0.037(3) 0.051(3) 0.061(4) 0.027(3) 0.010(3) 0.011(2)
C11 0.041(3) 0.053(3) 0.041(3) 0.013(2) -0.004(2) 0.005(2)
C12 0.041(3) 0.042(3) 0.042(3) -0.005(2) 0.003(2) 0.004(2)
C13 0.040(3) 0.027(2) 0.028(3) 0.0001(19) 0.003(2) -0.001(2)
C14 0.039(3) 0.041(3) 0.044(3) 0.006(2) 0.006(2) -0.003(2)
C15 0.043(3) 0.047(3) 0.060(4) 0.001(3) 0.005(3) -0.021(3)
C16 0.075(5) 0.033(3) 0.061(4) -0.003(2) 0.013(3) -0.013(3)
C17 0.059(4) 0.031(3) 0.055(4) -0.001(2) 0.005(3) 0.000(2)
C18 0.044(3) 0.031(3) 0.038(3) 0.001(2) 0.001(2) 0.002(2)
C19 0.026(2) 0.032(2) 0.032(3) -0.0027(19) 0.001(2) 0.0053(19)
C20 0.050(3) 0.044(3) 0.032(3) -0.004(2) 0.016(2) 0.010(2)

loop_
_atom_type_symbol
_atom_type_description
_atom_type_scat_dispersion_real
_atom_type_scat_dispersion_imag
_atom_type_scat_source
C C 0.0033 0.0016 'International Tables Vol C Tables 4.2.6.8 and 6.1.1.4'
H H 0.0000 0.0000 'International Tables Vol C Tables 4.2.6.8 and 6.1.1.4'
S S 0.1246 0.1234 'International Tables Vol C Tables 4.2.6.8 and 6.1.1.4'
N N 0.0061 0.0033 'International Tables Vol C Tables 4.2.6.8 and 6.1.1.4'
Cl Cl 0.1484 0.1585 'International Tables Vol C Tables 4.2.6.8 and 6.1.1.4'
O O 0.0106 0.0060 'International Tables Vol C Tables 4.2.6.8 and 6.1.1.4'
P P 0.1023 0.0942 'International Tables Vol C Tables 4.2.6.8 and 6.1.1.4'

loop_
_geom_angle_atom_site_label_1
_geom_angle_atom_site_label_2
_geom_angle_atom_site_label_3
_geom_angle
O1 Cl1 O2 110.3(4)
O1 Cl1 O3 114.0(8)
O2 Cl1 O3 109.2(3)
O1 Cl1 O4 108.5(9)
O2 Cl1 O4 107.1(3)
O3 Cl1 O4 107.5(3)
O1 Cl1 O1A 33.3(15)
O2 Cl1 O1A 105.1(12)
O3 Cl1 O1A 86(2)
O4 Cl1 O1A 137.8(19)
O8 Cl2 O7 109.6(2)
O8 Cl2 O5 111.4(2)
O7 Cl2 O5 109.9(2)
O8 Cl2 O6 110.3(2)
O7 Cl2 O6 108.2(2)
O5 Cl2 O6 107.39(19)
C18 S1 C19 94.4(2)
C13 P1 C1 112.3(2)
C13 P1 C7 110.1(2)
C1 P1 C7 112.9(2)
C13 P1 C19 96.5(2)
C1 P1 C19 107.5(2)
C7 P1 C19 116.4(2)
C19 N1 H1A 109.5
C19 N1 H1B 109.7
H1A N1 H1B 109.5
C19 N1 H1C 109.2
H1A N1 H1C 109.5
H1B N1 H1C 109.5
C2 C1 C6 119.4(4)
C2 C1 P1 119.2(3)
C6 C1 P1 121.3(3)
C3 C2 C1 119.9(4)
C3 C2 H2 120.6
C1 C2 H2 119.4
C4 C3 C2 120.3(5)
C4 C3 H3 120.0
C2 C3 H3 119.7
C3 C4 C5 120.9(5)
C3 C4 H4 119.6
C5 C4 H4 119.5
C6 C5 C4 119.6(5)
C6 C5 H5 120.3
C4 C5 H5 120.0
C5 C6 C1 119.8(4)
C5 C6 H6 120.7
C1 C6 H6 119.5
C8 C7 C12 119.1(4)
C8 C7 P1 121.9(4)
C12 C7 P1 118.5(3)
C9 C8 C7 119.8(5)
C9 C8 H8 120.9
C7 C8 H8 119.3
C10 C9 C8 120.9(5)
C10 C9 H9 119.8
C8 C9 H9 119.3
C9 C10 C11 120.3(5)
C9 C10 H10 120.7
C11 C10 H10 119.0
C10 C11 C12 119.9(5)
C10 C11 H11 119.1
C12 C11 H11 121.0
C11 C12 C7 120.1(5)
C11 C12 H12 120.8
C7 C12 H12 119.1
C18 C13 C14 121.8(4)
C18 C13 P1 112.9(4)
C14 C13 P1 125.3(4)
C15 C14 C13 118.3(5)
C15 C14 H14 122.6
C13 C14 H14 119.0
C14 C15 C16 120.0(5)
C14 C15 H15 120.4
C16 C15 H15 119.6
C17 C16 C15 121.6(5)
C17 C16 H16 118.9
C15 C16 H16 119.5
C16 C17 C18 118.5(5)
C16 C17 H17 120.1
C18 C17 H17 121.4
C13 C18 C17 119.7(5)
C13 C18 S1 118.2(3)
C17 C18 S1 122.1(4)
N1 C19 C20 110.7(4)
N1 C19 S1 105.7(3)
C20 C19 S1 111.4(3)
N1 C19 P1 111.7(3)
C20 C19 P1 113.9(3)
S1 C19 P1 102.9(2)
C19 C20 H20A 109.8
C19 C20 H20B 109.2
H20A C20 H20B 109.5
C19 C20 H20C 109.4
H20A C20 H20C 109.5
H20B C20 H20C 109.5

loop_
_geom_bond_atom_site_label_1
_geom_bond_atom_site_label_2
_geom_bond_distance
Cl1 O1 1.398(5)
Cl1 O2 1.409(4)
Cl1 O3 1.424(4)
Cl1 O4 1.446(5)
Cl1 O1A 1.53(3)
Cl2 O8 1.411(4)
Cl2 O7 1.416(4)
Cl2 O5 1.445(3)
Cl2 O6 1.458(3)
S1 C18 1.768(5)
S1 C19 1.845(4)
P1 C13 1.773(4)
P1 C1 1.780(5)
P1 C7 1.790(4)
P1 C19 1.872(5)
N1 C19 1.493(5)
N1 H1A 0.9601
N1 H1B 0.9601
N1 H1C 0.9600
C1 C2 1.393(6)
C1 C6 1.404(6)
C2 C3 1.375(7)
C2 H2 0.9600
C3 C4 1.369(7)
C3 H3 0.9601
C4 C5 1.382(7)
C4 H4 0.9600
C5 C6 1.379(6)
C5 H5 0.9600
C6 H6 0.9600
C7 C8 1.393(6)
C7 C12 1.394(7)
C8 C9 1.371(6)
C8 H8 0.9600
C9 C10 1.367(7)
C9 H9 0.9600
C10 C11 1.375(7)
C10 H10 0.9600
C11 C12 1.380(7)
C11 H11 0.9601
C12 H12 0.9599
C13 C18 1.382(6)
C13 C14 1.385(6)
C14 C15 1.374(7)
C14 H14 0.9602
C15 C16 1.389(8)
C15 H15 0.9600
C16 C17 1.377(8)
C16 H16 0.9600
C17 C18 1.386(7)
C17 H17 0.9600
C19 C20 1.513(6)
C20 H20A 0.9601
C20 H20B 0.9600
C20 H20C 0.9601
